data_7034730
loop_
_publ_author_name
'Ording-Wenker, Erica C M'
'Siegler, Maxime A.'
'Lutz, Martin'
'Bouwman, Elisabeth'

_publ_section_title
;
 Catalytic catechol oxidation by copper complexes: development of a
 structure-activity relationship.
;
_journal_issue 27
_journal_name_full 'Dalton transactions (Cambridge, England : 2003)'
_journal_page_first 12196
_journal_page_last 12209
_journal_paper_doi 10.1039/c5dt01041a
_journal_volume 44
_journal_year 2015
_chemical_formula_moiety 'C17 H23 Cl Cu N3 S, B F4'
_chemical_formula_sum 'C17 H23 B Cl Cu F4 N3 S'
_chemical_formula_weight 487.24
_chemical_name_systematic
;
 ?
;
_space_group_crystal_system monoclinic
_space_group_IT_number 14
_space_group_name_Hall '-P 2ybc'
_space_group_name_H-M_alt 'P 1 21/c 1'
_symmetry_space_group_name_Hall '-P 2ybc'
_symmetry_space_group_name_H-M 'P 1 21/c 1'
_atom_sites_solution_hydrogens geom
_atom_sites_solution_primary direct
_atom_sites_solution_secondary difmap
_audit_creation_method SHELXL-2013
_audit_update_record
;
2015-01-12 deposited with the CCDC.
2015-04-07 downloaded from the CCDC.
;
_cell_angle_alpha 90
_cell_angle_beta 102.6105(10)
_cell_angle_gamma 90
_cell_formula_units_Z 4
_cell_length_a 9.11412(10)
_cell_length_b 15.17627(13)
_cell_length_c 15.31060(15)
_cell_measurement_reflns_used 11740
_cell_measurement_temperature 110(2)
_cell_measurement_theta_max 74.39
_cell_measurement_theta_min 4.13
_cell_volume 2066.65(4)
_computing_cell_refinement
;
CrysAlisPro, Agilent Technologies,
Version 1.171.36.32 (release 02-08-2013 CrysAlis171 .NET)
(compiled Aug  2 2013,16:46:58)
;
_computing_data_collection
;
CrysAlisPro, Agilent Technologies,
Version 1.171.36.32 (release 02-08-2013 CrysAlis171 .NET)
(compiled Aug  2 2013,16:46:58)
;
_computing_data_reduction
;
CrysAlisPro, Agilent Technologies,
Version 1.171.36.32 (release 02-08-2013 CrysAlis171 .NET)
(compiled Aug  2 2013,16:46:58)
;
_computing_molecular_graphics 'SHELXTL v6.10 (Sheldrick, 2008)'
_computing_publication_material 'SHELXTL v6.10 (Sheldrick, 2008)'
_computing_structure_refinement 'SHELXL-2013 (Sheldrick, 2013)'
_computing_structure_solution 'SHELXS-2013 (Sheldrick, 2013)'
_diffrn_ambient_temperature 110(2)
_diffrn_measured_fraction_theta_full 0.993
_diffrn_measured_fraction_theta_max 0.993
_diffrn_measurement_device_type 'SuperNova, Dual, Cu at zero, Atlas'
_diffrn_measurement_method '\w scans'
_diffrn_radiation_monochromator mirror
_diffrn_radiation_source 'SuperNova (Cu) X-ray Source'
_diffrn_radiation_type CuK\a
_diffrn_radiation_wavelength 1.54178
_diffrn_reflns_av_R_equivalents 0.0173
_diffrn_reflns_av_unetI/netI 0.0136
_diffrn_reflns_Laue_measured_fraction_full 0.993
_diffrn_reflns_Laue_measured_fraction_max 0.993
_diffrn_reflns_limit_h_max 11
_diffrn_reflns_limit_h_min -8
_diffrn_reflns_limit_k_max 18
_diffrn_reflns_limit_k_min -18
_diffrn_reflns_limit_l_max 17
_diffrn_reflns_limit_l_min -18
_diffrn_reflns_number 14162
_diffrn_reflns_point_group_measured_fraction_full 0.993
_diffrn_reflns_point_group_measured_fraction_max 0.993
_diffrn_reflns_theta_full 67.679
_diffrn_reflns_theta_max 71.875
_diffrn_reflns_theta_min 4.152
_exptl_absorpt_coefficient_mu 4.021
_exptl_absorpt_correction_T_max 0.552
_exptl_absorpt_correction_T_min 0.349
_exptl_absorpt_correction_type analytical
_exptl_absorpt_process_details
;
CrysAlisPro, Agilent Technologies,
Version 1.171.36.32 (release 02-08-2013 CrysAlis171 .NET)
(compiled Aug  2 2013,16:46:58)
Analytical numeric absorption correction using a multifaceted crystal
            model based on expressions derived by R.C. Clark & J.S. Reid.
(Clark, R. C. & Reid, J. S. (1995). Acta Cryst. A51, 887-897)
;
_exptl_crystal_colour blue
_exptl_crystal_density_diffrn 1.566
_exptl_crystal_description block
_exptl_crystal_F_000 996
_exptl_crystal_size_max 0.40
_exptl_crystal_size_mid 0.32
_exptl_crystal_size_min 0.22
_refine_diff_density_max 0.388
_refine_diff_density_min -0.303
_refine_diff_density_rms 0.046
_refine_ls_extinction_coef 0.00120(19)
_refine_ls_extinction_expression Fc^*^=kFc[1+0.001xFc^2^\l^3^/sin(2\q)]^-1/4^
_refine_ls_extinction_method SHELXL
_refine_ls_goodness_of_fit_ref 1.054
_refine_ls_hydrogen_treatment constr
_refine_ls_matrix_type full
_refine_ls_number_parameters 303
_refine_ls_number_reflns 4035
_refine_ls_number_restraints 70
_refine_ls_restrained_S_all 1.056
_refine_ls_R_factor_all 0.0250
_refine_ls_R_factor_gt 0.0240
_refine_ls_shift/su_max 0.001
_refine_ls_shift/su_mean 0.000
_refine_ls_structure_factor_coef Fsqd
_refine_ls_weighting_details
;
 w=1/[\s^2^(Fo^2^)+(0.0327P)^2^+1.2058P]
 where P=(Fo^2^+2Fc^2^)/3
;
_refine_ls_weighting_scheme calc
_refine_ls_wR_factor_gt 0.0635
_refine_ls_wR_factor_ref 0.0641
_reflns_Friedel_coverage 0.000
_reflns_number_gt 3893
_reflns_number_total 4035
_reflns_threshold_expression 'I > 2\s(I)'
_cod_data_source_file c5dt01041a2.cif
_cod_data_source_block '[CuII(L3SCH3)(Cl)](BF4)'
_cod_depositor_comments 'Adding full bibliography for 7034724--7034733.cif.'
_cod_database_code 7034730
_shelx_space_group_comment
;
The symmetry employed for this shelxl refinement is uniquely defined
by the following loop, which should always be used as a source of
symmetry information in preference to the above space-group names.
They are only intended as comments.
;
_shelxl_version_number 2013-2

loop_
_space_group_symop_operation_xyz
'x, y, z'
'-x, y+1/2, -z+1/2'
'-x, -y, -z'
'x, -y-1/2, z-1/2'

loop_
_atom_site_label
_atom_site_type_symbol
_atom_site_fract_x
_atom_site_fract_y
_atom_site_fract_z
_atom_site_U_iso_or_equiv
_atom_site_adp_type
_atom_site_occupancy
_atom_site_site_symmetry_order
_atom_site_calc_flag
_atom_site_refinement_flags_posn
_atom_site_refinement_flags_adp
_atom_site_refinement_flags_occupancy
_atom_site_disorder_assembly
_atom_site_disorder_group
Cu1 Cu 0.82514(2) 0.11860(2) 0.20199(2) 0.01540(8) Uani 1 1 d . . . . .
Cl1 Cl 1.02228(4) 0.13803(2) 0.13570(2) 0.02208(10) Uani 1 1 d . . . . .
S1 S 0.53622(4) 0.10226(3) 0.16462(3) 0.02429(10) Uani 1 1 d . . . . .
C1 C 0.65650(17) 0.09615(10) 0.34895(10) 0.0203(3) Uani 1 1 d . . . . .
H1A H 0.6285 0.1585 0.3550 0.024 Uiso 1 1 calc R U . . .
H1B H 0.6541 0.0660 0.4059 0.024 Uiso 1 1 calc R U . . .
C2 C 0.54099(17) 0.05388(10) 0.27417(11) 0.0239(3) Uani 1 1 d . . . . .
H2A H 0.4403 0.0597 0.2880 0.029 Uiso 1 1 calc R U . . .
H2B H 0.5636 -0.0098 0.2719 0.029 Uiso 1 1 calc R U . . .
C4 C 0.4373(2) 0.20360(13) 0.17375(13) 0.0347(4) Uani 1 1 d . . . . .
H4A H 0.3350 0.1902 0.1801 0.052 Uiso 1 1 calc R U . . .
H4B H 0.4329 0.2391 0.1198 0.052 Uiso 1 1 calc R U . . .
H4C H 0.4903 0.2365 0.2263 0.052 Uiso 1 1 calc R U . . .
C12 C 0.85727(16) 0.25001(10) 0.33356(10) 0.0192(3) Uani 1 1 d . . . . .
C13 C 0.85786(19) 0.33052(11) 0.37570(11) 0.0266(3) Uani 1 1 d . . . . .
H13 H 0.8835 0.3345 0.4391 0.032 Uiso 1 1 calc R U . . .
C14 C 0.8203(2) 0.40561(11) 0.32358(12) 0.0311(4) Uani 1 1 d . . . . .
H14 H 0.8208 0.4618 0.3510 0.037 Uiso 1 1 calc R U . . .
C15 C 0.7823(2) 0.39784(10) 0.23177(12) 0.0278(4) Uani 1 1 d . . . . .
H15 H 0.7559 0.4487 0.1955 0.033 Uiso 1 1 calc R U . . .
C16 C 0.78282(17) 0.31511(10) 0.19218(10) 0.0211(3) Uani 1 1 d . . . . .
C17 C 0.90351(17) 0.16501(10) 0.38252(10) 0.0200(3) Uani 1 1 d . . . . .
H17A H 1.0116 0.1537 0.3858 0.024 Uiso 1 1 calc R U . . .
H17B H 0.8875 0.1689 0.4443 0.024 Uiso 1 1 calc R U . . .
C18 C 0.7467(2) 0.30435(11) 0.09277(11) 0.0283(4) Uani 1 1 d . . . . .
H18A H 0.8384 0.2889 0.0726 0.042 Uiso 1 1 calc R U . . .
H18B H 0.7060 0.3597 0.0646 0.042 Uiso 1 1 calc R U . . .
H18C H 0.6721 0.2574 0.0759 0.042 Uiso 1 1 calc R U . . .
C22 C 0.84205(16) -0.05388(10) 0.27202(10) 0.0187(3) Uani 1 1 d . . . . .
C23 C 0.83325(18) -0.14444(10) 0.27882(11) 0.0240(3) Uani 1 1 d . . . . .
H23 H 0.8509 -0.1724 0.3357 0.029 Uiso 1 1 calc R U . . .
C24 C 0.79793(19) -0.19369(11) 0.20058(12) 0.0276(4) Uani 1 1 d . . . . .
H24 H 0.7911 -0.2561 0.2032 0.033 Uiso 1 1 calc R U . . .
C25 C 0.77285(19) -0.15121(11) 0.11881(11) 0.0266(3) Uani 1 1 d . . . . .
H25 H 0.7476 -0.1843 0.0650 0.032 Uiso 1 1 calc R U . . .
C26 C 0.78454(17) -0.06007(10) 0.11541(10) 0.0216(3) Uani 1 1 d . . . . .
C27 C 0.88264(17) 0.00460(10) 0.35337(10) 0.0196(3) Uani 1 1 d . . . . .
H27A H 0.8477 -0.0228 0.4039 0.023 Uiso 1 1 calc R U . . .
H27B H 0.9933 0.0111 0.3710 0.023 Uiso 1 1 calc R U . . .
C28 C 0.7616(2) -0.01222(11) 0.02806(10) 0.0277(4) Uani 1 1 d . . . . .
H28A H 0.6780 0.0294 0.0233 0.042 Uiso 1 1 calc R U . . .
H28B H 0.7384 -0.0547 -0.0212 0.042 Uiso 1 1 calc R U . . .
H28C H 0.8534 0.0200 0.0248 0.042 Uiso 1 1 calc R U . . .
N1 N 0.81223(13) 0.09246(8) 0.33397(8) 0.0164(2) Uani 1 1 d . . . . .
N11 N 0.81992(13) 0.24280(8) 0.24318(8) 0.0173(2) Uani 1 1 d . . . . .
N21 N 0.81896(13) -0.01238(8) 0.19200(8) 0.0175(3) Uani 1 1 d . . . . .
B1 B 0.331(2) 0.1197(14) 0.4799(14) 0.021(4) Uani 0.24(3) 1 d D U P A 1
F1 F 0.228(4) 0.1735(19) 0.510(2) 0.022(4) Uani 0.24(3) 1 d D U P A 1
F2 F 0.430(3) 0.0810(17) 0.5506(18) 0.041(4) Uani 0.24(3) 1 d D U P A 1
F3 F 0.2606(17) 0.0525(18) 0.425(2) 0.051(4) Uani 0.24(3) 1 d D U P A 1
F4 F 0.4122(19) 0.1722(15) 0.4366(14) 0.034(3) Uani 0.24(3) 1 d D U P A 1
B1' B 0.3226(8) 0.1136(4) 0.4887(5) 0.0217(13) Uani 0.76(3) 1 d D U P A 2
F1' F 0.2166(12) 0.1715(6) 0.5105(7) 0.0297(17) Uani 0.76(3) 1 d D U P A 2
F2' F 0.4239(8) 0.0901(5) 0.5667(5) 0.0309(10) Uani 0.76(3) 1 d D U P A 2
F3' F 0.2442(7) 0.0390(3) 0.4503(4) 0.0357(11) Uani 0.76(3) 1 d D U P A 2
F4' F 0.3938(9) 0.1532(6) 0.4284(5) 0.0474(13) Uani 0.76(3) 1 d D U P A 2

loop_
_atom_site_aniso_label
_atom_site_aniso_U_11
_atom_site_aniso_U_22
_atom_site_aniso_U_33
_atom_site_aniso_U_23
_atom_site_aniso_U_13
_atom_site_aniso_U_12
Cu1 0.01974(13) 0.01320(12) 0.01390(12) -0.00080(7) 0.00504(8) -0.00023(8)
Cl1 0.02314(19) 0.01975(17) 0.02649(19) -0.00388(13) 0.01225(14) -0.00199(13)
S1 0.01918(19) 0.0265(2) 0.0248(2) -0.00241(14) -0.00061(14) 0.00114(14)
C1 0.0195(7) 0.0222(7) 0.0216(7) 0.0007(6) 0.0095(6) -0.0012(6)
C2 0.0180(7) 0.0222(7) 0.0324(8) -0.0009(6) 0.0073(6) -0.0031(6)
C4 0.0244(8) 0.0334(9) 0.0455(11) 0.0056(8) 0.0061(8) 0.0093(7)
C12 0.0191(7) 0.0205(7) 0.0196(7) -0.0032(6) 0.0076(6) -0.0042(6)
C13 0.0322(9) 0.0236(8) 0.0269(8) -0.0085(6) 0.0129(7) -0.0063(7)
C14 0.0393(10) 0.0189(8) 0.0410(10) -0.0091(7) 0.0218(8) -0.0039(7)
C15 0.0337(9) 0.0170(7) 0.0388(9) 0.0033(7) 0.0210(8) 0.0034(6)
C16 0.0215(7) 0.0192(7) 0.0260(8) 0.0029(6) 0.0123(6) 0.0028(6)
C17 0.0227(7) 0.0213(7) 0.0155(7) -0.0031(6) 0.0027(5) -0.0046(6)
C18 0.0372(9) 0.0268(8) 0.0232(8) 0.0083(6) 0.0115(7) 0.0098(7)
C22 0.0170(7) 0.0177(7) 0.0214(7) 0.0010(6) 0.0046(6) 0.0008(5)
C23 0.0257(8) 0.0186(7) 0.0295(8) 0.0047(6) 0.0099(6) 0.0017(6)
C24 0.0311(9) 0.0153(7) 0.0390(9) -0.0023(6) 0.0134(7) -0.0006(6)
C25 0.0299(8) 0.0198(8) 0.0313(9) -0.0079(6) 0.0092(7) -0.0021(6)
C26 0.0217(7) 0.0205(7) 0.0229(8) -0.0041(6) 0.0057(6) -0.0009(6)
C27 0.0224(7) 0.0183(7) 0.0176(7) 0.0030(5) 0.0035(5) 0.0016(6)
C28 0.0379(9) 0.0260(8) 0.0182(7) -0.0057(6) 0.0037(6) -0.0025(7)
N1 0.0172(6) 0.0162(6) 0.0158(6) 0.0000(4) 0.0039(5) -0.0014(5)
N11 0.0184(6) 0.0167(6) 0.0185(6) -0.0009(5) 0.0080(5) -0.0008(5)
N21 0.0183(6) 0.0163(6) 0.0182(6) -0.0011(5) 0.0047(5) 0.0001(5)
B1 0.018(6) 0.024(6) 0.021(6) -0.001(4) 0.002(4) 0.004(4)
F1 0.020(5) 0.025(6) 0.021(7) 0.001(4) 0.005(4) -0.004(4)
F2 0.039(4) 0.041(6) 0.040(7) 0.006(5) 0.001(4) 0.010(4)
F3 0.039(4) 0.055(6) 0.058(8) -0.033(6) 0.014(5) -0.008(4)
F4 0.018(4) 0.041(6) 0.046(4) 0.026(4) 0.013(3) 0.009(3)
B1' 0.020(2) 0.022(2) 0.023(2) 0.0058(14) 0.0058(15) -0.0026(15)
F1' 0.026(2) 0.035(3) 0.029(2) -0.0021(18) 0.0090(17) 0.0040(19)
F2' 0.0303(13) 0.0276(14) 0.0297(17) 0.0066(13) -0.0045(12) -0.0019(11)
F3' 0.0336(16) 0.0326(11) 0.0371(18) -0.0102(11) -0.0009(11) -0.0015(8)
F4' 0.053(2) 0.045(2) 0.0549(19) 0.0227(17) 0.0367(19) 0.0121(16)

loop_
_atom_type_symbol
_atom_type_description
_atom_type_scat_dispersion_real
_atom_type_scat_dispersion_imag
_atom_type_scat_source
C C 0.0181 0.0091 'International Tables Vol C Tables 4.2.6.8 and 6.1.1.4'
H H 0.0000 0.0000 'International Tables Vol C Tables 4.2.6.8 and 6.1.1.4'
B B 0.0090 0.0039 'International Tables Vol C Tables 4.2.6.8 and 6.1.1.4'
N N 0.0311 0.0180 'International Tables Vol C Tables 4.2.6.8 and 6.1.1.4'
F F 0.0727 0.0534 'International Tables Vol C Tables 4.2.6.8 and 6.1.1.4'
S S 0.3331 0.5567 'International Tables Vol C Tables 4.2.6.8 and 6.1.1.4'
Cl Cl 0.3639 0.7018 'International Tables Vol C Tables 4.2.6.8 and 6.1.1.4'
Cu Cu -1.9646 0.5888 'International Tables Vol C Tables 4.2.6.8 and 6.1.1.4'

loop_
_geom_angle_atom_site_label_1
_geom_angle_atom_site_label_2
_geom_angle_atom_site_label_3
_geom_angle
N11 Cu1 N21 164.98(5)
N11 Cu1 N1 82.13(5)
N21 Cu1 N1 83.00(5)
N11 Cu1 Cl1 95.44(4)
N21 Cu1 Cl1 96.15(4)
N1 Cu1 Cl1 132.50(4)
N11 Cu1 S1 93.86(4)
N21 Cu1 S1 82.92(4)
N1 Cu1 S1 85.75(3)
Cl1 Cu1 S1 141.526(16)
C4 S1 C2 100.61(8)
C4 S1 Cu1 113.81(6)
C2 S1 Cu1 90.95(5)
N1 C1 C2 113.32(12)
N1 C1 H1A 108.9
C2 C1 H1A 108.9
N1 C1 H1B 108.9
C2 C1 H1B 108.9
H1A C1 H1B 107.7
C1 C2 S1 113.39(11)
C1 C2 H2A 108.9
S1 C2 H2A 108.9
C1 C2 H2B 108.9
S1 C2 H2B 108.9
H2A C2 H2B 107.7
S1 C4 H4A 109.5
S1 C4 H4B 109.5
H4A C4 H4B 109.5
S1 C4 H4C 109.5
H4A C4 H4C 109.5
H4B C4 H4C 109.5
N11 C12 C13 121.53(14)
N11 C12 C17 114.83(12)
C13 C12 C17 123.60(14)
C12 C13 C14 118.78(15)
C12 C13 H13 120.6
C14 C13 H13 120.6
C15 C14 C13 119.42(15)
C15 C14 H14 120.3
C13 C14 H14 120.3
C14 C15 C16 119.78(15)
C14 C15 H15 120.1
C16 C15 H15 120.1
N11 C16 C15 120.39(14)
N11 C16 C18 118.24(14)
C15 C16 C18 121.35(14)
N1 C17 C12 108.79(12)
N1 C17 H17A 109.9
C12 C17 H17A 109.9
N1 C17 H17B 109.9
C12 C17 H17B 109.9
H17A C17 H17B 108.3
C16 C18 H18A 109.5
C16 C18 H18B 109.5
H18A C18 H18B 109.5
C16 C18 H18C 109.5
H18A C18 H18C 109.5
H18B C18 H18C 109.5
N21 C22 C23 122.09(14)
N21 C22 C27 115.83(13)
C23 C22 C27 122.06(14)
C22 C23 C24 118.46(15)
C22 C23 H23 120.8
C24 C23 H23 120.8
C25 C24 C23 119.45(15)
C25 C24 H24 120.3
C23 C24 H24 120.3
C24 C25 C26 119.97(15)
C24 C25 H25 120.0
C26 C25 H25 120.0
N21 C26 C25 120.29(14)
N21 C26 C28 118.36(13)
C25 C26 C28 121.34(14)
N1 C27 C22 110.28(12)
N1 C27 H27A 109.6
C22 C27 H27A 109.6
N1 C27 H27B 109.6
C22 C27 H27B 109.6
H27A C27 H27B 108.1
C26 C28 H28A 109.5
C26 C28 H28B 109.5
H28A C28 H28B 109.5
C26 C28 H28C 109.5
H28A C28 H28C 109.5
H28B C28 H28C 109.5
C17 N1 C27 113.44(11)
C17 N1 C1 110.21(11)
C27 N1 C1 112.90(11)
C17 N1 Cu1 101.58(8)
C27 N1 Cu1 104.58(9)
C1 N1 Cu1 113.54(9)
C16 N11 C12 120.10(13)
C16 N11 Cu1 127.45(10)
C12 N11 Cu1 112.44(10)
C22 N21 C26 119.73(13)
C22 N21 Cu1 113.49(10)
C26 N21 Cu1 126.60(10)
F4 B1 F2 107.7(17)
F4 B1 F3 111.7(15)
F2 B1 F3 107.3(15)
F4 B1 F1 107.4(18)
F2 B1 F1 110.9(18)
F3 B1 F1 111.9(18)
F4' B1' F2' 111.5(6)
F4' B1' F3' 110.2(5)
F2' B1' F3' 109.8(5)
F4' B1' F1' 109.6(6)
F2' B1' F1' 108.7(6)
F3' B1' F1' 107.0(6)

loop_
_geom_bond_atom_site_label_1
_geom_bond_atom_site_label_2
_geom_bond_distance
Cu1 N11 1.9914(12)
Cu1 N21 1.9935(13)
Cu1 N1 2.0876(12)
Cu1 Cl1 2.2674(4)
Cu1 S1 2.5817(4)
S1 C4 1.8035(18)
S1 C2 1.8227(17)
C1 N1 1.4874(18)
C1 C2 1.518(2)
C1 H1A 0.9900
C1 H1B 0.9900
C2 H2A 0.9900
C2 H2B 0.9900
C4 H4A 0.9800
C4 H4B 0.9800
C4 H4C 0.9800
C12 N11 1.3554(19)
C12 C13 1.381(2)
C12 C17 1.505(2)
C13 C14 1.390(2)
C13 H13 0.9500
C14 C15 1.377(3)
C14 H14 0.9500
C15 C16 1.395(2)
C15 H15 0.9500
C16 N11 1.3465(19)
C16 C18 1.494(2)
C17 N1 1.4789(18)
C17 H17A 0.9900
C17 H17B 0.9900
C18 H18A 0.9800
C18 H18B 0.9800
C18 H18C 0.9800
C22 N21 1.3525(19)
C22 C23 1.382(2)
C22 C27 1.508(2)
C23 C24 1.389(2)
C23 H23 0.9500
C24 C25 1.382(2)
C24 H24 0.9500
C25 C26 1.389(2)
C25 H25 0.9500
C26 N21 1.3553(19)
C26 C28 1.496(2)
C27 N1 1.4815(18)
C27 H27A 0.9900
C27 H27B 0.9900
C28 H28A 0.9800
C28 H28B 0.9800
C28 H28C 0.9800
B1 F4 1.353(15)
B1 F2 1.378(15)
B1 F3 1.386(14)
B1 F1 1.401(14)
B1' F4' 1.377(5)
B1' F2' 1.387(5)
B1' F3' 1.398(5)
B1' F1' 1.400(5)

loop_
_geom_torsion_atom_site_label_1
_geom_torsion_atom_site_label_2
_geom_torsion_atom_site_label_3
_geom_torsion_atom_site_label_4
_geom_torsion
N1 C1 C2 S1 -57.57(15)
C4 S1 C2 C1 -76.15(13)
Cu1 S1 C2 C1 38.30(11)
N11 C12 C13 C14 -0.5(2)
C17 C12 C13 C14 176.73(15)
C12 C13 C14 C15 0.6(2)
C13 C14 C15 C16 -0.4(3)
C14 C15 C16 N11 0.1(2)
C14 C15 C16 C18 -178.16(16)
N11 C12 C17 N1 -35.79(17)
C13 C12 C17 N1 146.77(14)
N21 C22 C23 C24 -0.7(2)
C27 C22 C23 C24 -178.80(14)
C22 C23 C24 C25 0.0(2)
C23 C24 C25 C26 0.6(2)
C24 C25 C26 N21 -0.7(2)
C24 C25 C26 C28 178.57(16)
N21 C22 C27 N1 30.60(17)
C23 C22 C27 N1 -151.18(14)
C12 C17 N1 C27 157.94(12)
C12 C17 N1 C1 -74.36(14)
C12 C17 N1 Cu1 46.30(12)
C22 C27 N1 C17 -147.40(12)
C22 C27 N1 C1 86.31(14)
C22 C27 N1 Cu1 -37.59(13)
C2 C1 N1 C17 154.60(12)
C2 C1 N1 C27 -77.41(15)
C2 C1 N1 Cu1 41.41(15)
C15 C16 N11 C12 -0.1(2)
C18 C16 N11 C12 178.27(14)
C15 C16 N11 Cu1 178.91(11)
C18 C16 N11 Cu1 -2.8(2)
C13 C12 N11 C16 0.3(2)
C17 C12 N11 C16 -177.21(13)
C13 C12 N11 Cu1 -178.84(12)
C17 C12 N11 Cu1 3.66(16)
C23 C22 N21 C26 0.7(2)
C27 C22 N21 C26 178.88(13)
C23 C22 N21 Cu1 176.14(12)
C27 C22 N21 Cu1 -5.65(16)
C25 C26 N21 C22 0.0(2)
C28 C26 N21 C22 -179.24(14)
C25 C26 N21 Cu1 -174.79(11)
C28 C26 N21 Cu1 5.9(2)
